data_7041999
loop_
_publ_author_name
'Finger, Lars H.'
'Venker, Alexander'
'Schr\"oder, Fabian G'
'Sundermeyer, J\"org'

_publ_section_title
;
 New lithium borates with bistetrazolato(2-) and pyrazinediolato(2-)
 ligands - potentially interesting lithium electrolyte additives.
;
_journal_issue 9
_journal_name_full 'Dalton transactions (Cambridge, England : 2003)'
_journal_page_first 3014
_journal_page_last 3024
_journal_paper_doi 10.1039/c7dt00308k
_journal_volume 46
_journal_year 2017
_chemical_formula_moiety 'C8 H18 N8 Si2'
_chemical_formula_sum 'C8 H18 N8 Si2'
_chemical_formula_weight 282.48
_chemical_name_systematic
; 
2,2'-Bis-(trimethylsilyl)-5,5'-bistetrazol
;
_chemical_properties_physical ', Air-sensitive,Moisture-sensitive,Hygroscopic'
_space_group_crystal_system monoclinic
_space_group_IT_number 14
_space_group_name_Hall '-P 2ybc'
_space_group_name_H-M_alt 'P 1 21/c 1'
_symmetry_space_group_name_Hall '-P 2ybc'
_symmetry_space_group_name_H-M 'P 1 21/c 1'
_atom_sites_solution_hydrogens geom
_atom_sites_solution_primary direct
_atom_sites_solution_secondary difmap
_audit_creation_method SHELXL-2014/7
_audit_update_record
;
2016-06-13 deposited with the CCDC.
2017-02-09 downloaded from the CCDC.
;
_cell_angle_alpha 90
_cell_angle_beta 96.884(9)
_cell_angle_gamma 90
_cell_formula_units_Z 4
_cell_length_a 7.113(7)
_cell_length_b 11.2141(13)
_cell_length_c 18.634(2)
_cell_measurement_reflns_used 2877
_cell_measurement_temperature 100(2)
_cell_measurement_theta_max 20.98
_cell_measurement_theta_min 2.12
_cell_volume 1475.6(15)
_computing_cell_refinement 'STOE X-AREA'
_computing_data_collection 'STOE X-AREA'
_computing_data_reduction 'STOE X-RED'
_computing_molecular_graphics 'Ortep-3 for Windows (Farrugia, 1997)'
_computing_publication_material 'WinGX publication routines (Farrugia, 1999)'
_computing_structure_refinement 'SHELXL-2014/7 (Sheldrick, 2014)'
_computing_structure_solution 'SIR97 (Giacovazzo et al, 1997)'
_diffrn_ambient_temperature 100(2)
_diffrn_detector_area_resol_mean 6.67
_diffrn_measured_fraction_theta_full 0.994
_diffrn_measured_fraction_theta_max 0.995
_diffrn_measurement_device_type 'STOE IPDS 2'
_diffrn_measurement_method 'rotation method'
_diffrn_radiation_type MoK\a
_diffrn_radiation_wavelength 0.71069
_diffrn_reflns_av_R_equivalents 0.0674
_diffrn_reflns_av_unetI/netI 0.1372
_diffrn_reflns_Laue_measured_fraction_full 0.994
_diffrn_reflns_Laue_measured_fraction_max 0.995
_diffrn_reflns_limit_h_max 8
_diffrn_reflns_limit_h_min -7
_diffrn_reflns_limit_k_max 13
_diffrn_reflns_limit_k_min -12
_diffrn_reflns_limit_l_max 22
_diffrn_reflns_limit_l_min -22
_diffrn_reflns_number 6461
_diffrn_reflns_point_group_measured_fraction_full 0.994
_diffrn_reflns_point_group_measured_fraction_max 0.995
_diffrn_reflns_theta_full 25.000
_diffrn_reflns_theta_max 25.615
_diffrn_reflns_theta_min 2.124
_exptl_absorpt_coefficient_mu 0.239
_exptl_absorpt_correction_T_max 1.0138
_exptl_absorpt_correction_T_min 0.9586
_exptl_absorpt_correction_type multi-scan
_exptl_absorpt_process_details
; 
[c.f. r.h. blessing, acta cryst. (1995), a51, 33-38]
;
_exptl_crystal_colour colourless
_exptl_crystal_density_diffrn 1.272
_exptl_crystal_density_method 'not measured'
_exptl_crystal_description block
_exptl_crystal_F_000 600
_exptl_crystal_recrystallization_method Sublimation
_exptl_crystal_size_max 0.120
_exptl_crystal_size_mid 0.080
_exptl_crystal_size_min 0.060
_refine_diff_density_max 0.376
_refine_diff_density_min -0.267
_refine_diff_density_rms 0.050
_refine_ls_extinction_method none
_refine_ls_goodness_of_fit_ref 0.824
_refine_ls_hydrogen_treatment constr
_refine_ls_matrix_type full
_refine_ls_number_parameters 169
_refine_ls_number_reflns 2769
_refine_ls_number_restraints 0
_refine_ls_restrained_S_all 0.824
_refine_ls_R_factor_all 0.1304
_refine_ls_R_factor_gt 0.0477
_refine_ls_shift/su_max 0.001
_refine_ls_shift/su_mean 0.000
_refine_ls_structure_factor_coef Fsqd
_refine_ls_weighting_details 'w=1/[\s^2^(Fo^2^)+(0.0404P)^2^] where P=(Fo^2^+2Fc^2^)/3'
_refine_ls_weighting_scheme calc
_refine_ls_wR_factor_gt 0.0926
_refine_ls_wR_factor_ref 0.1120
_reflns_Friedel_coverage 0.000
_reflns_number_gt 1388
_reflns_number_total 2769
_reflns_threshold_expression 'I > 2\s(I)'
_cod_data_source_file c7dt00308k2.cif
_cod_data_source_block LHF71
_cod_depositor_comments 'Adding full bibliography for 7041994--7042002.cif.'
_cod_database_code 7041999
_audit_contact_author 'Joerg Sundermeyer'
_shelx_shelxl_version_number 2014/7
_shelx_space_group_comment
; 
The symmetry employed for this shelxl refinement is uniquely defined 
by the following loop, which should always be used as a source of 
symmetry information in preference to the above space-group names. 
They are only intended as comments. 
;
_shelx_estimated_absorpt_t_min 0.972
_shelx_estimated_absorpt_t_max 0.986

loop_
_space_group_symop_operation_xyz
'x, y, z'
'-x, y+1/2, -z+1/2'
'-x, -y, -z'
'x, -y-1/2, z-1/2'

loop_
_atom_site_label
_atom_site_type_symbol
_atom_site_fract_x
_atom_site_fract_y
_atom_site_fract_z
_atom_site_U_iso_or_equiv
_atom_site_adp_type
_atom_site_occupancy
_atom_site_site_symmetry_order
_atom_site_calc_flag
_atom_site_refinement_flags_posn
_atom_site_refinement_flags_adp
C1 C 0.2650(6) 0.0277(3) 0.4287(2) 0.0391(10) Uani 1 1 d . .
C2 C 0.2652(6) 0.0044(3) 0.3518(2) 0.0377(9) Uani 1 1 d . .
C3 C 0.0666(6) 0.3202(3) 0.5701(2) 0.0485(11) Uani 1 1 d . .
H3A H 0.0706 0.3604 0.5236 0.073 Uiso 1 1 calc R U
H3B H 0.0525 0.3798 0.6075 0.073 Uiso 1 1 calc R U
H3C H -0.0410 0.2651 0.5664 0.073 Uiso 1 1 calc R U
C4 C 0.2963(6) 0.1608(3) 0.68174(19) 0.0441(10) Uani 1 1 d . .
H4A H 0.1716 0.1268 0.6868 0.066 Uiso 1 1 calc R U
H4B H 0.3306 0.2184 0.7207 0.066 Uiso 1 1 calc R U
H4C H 0.3909 0.0969 0.6846 0.066 Uiso 1 1 calc R U
C5 C 0.5034(6) 0.3221(3) 0.5802(2) 0.0492(11) Uani 1 1 d . .
H5A H 0.6148 0.2704 0.5895 0.074 Uiso 1 1 calc R U
H5B H 0.5167 0.3899 0.6136 0.074 Uiso 1 1 calc R U
H5C H 0.4927 0.3513 0.5304 0.074 Uiso 1 1 calc R U
C6 C -0.0864(6) -0.1337(3) 0.1431(2) 0.0480(11) Uani 1 1 d . .
H6A H -0.1624 -0.1262 0.1834 0.072 Uiso 1 1 calc R U
H6B H -0.1453 -0.1921 0.1083 0.072 Uiso 1 1 calc R U
H6C H -0.0796 -0.0561 0.1193 0.072 Uiso 1 1 calc R U
C7 C 0.1635(7) -0.3312(3) 0.2227(2) 0.0504(11) Uani 1 1 d . .
H7A H 0.2923 -0.3457 0.2461 0.076 Uiso 1 1 calc R U
H7B H 0.1288 -0.3935 0.1866 0.076 Uiso 1 1 calc R U
H7C H 0.0748 -0.3324 0.2590 0.076 Uiso 1 1 calc R U
C8 C 0.3259(6) -0.1682(4) 0.1122(2) 0.0545(12) Uani 1 1 d . .
H8A H 0.3280 -0.0853 0.0956 0.082 Uiso 1 1 calc R U
H8B H 0.2896 -0.2206 0.0707 0.082 Uiso 1 1 calc R U
H8C H 0.4520 -0.1906 0.1353 0.082 Uiso 1 1 calc R U
N1 N 0.2906(5) 0.1356(3) 0.45797(16) 0.0423(8) Uani 1 1 d . .
N2 N 0.2793(5) 0.1152(3) 0.52825(16) 0.0404(8) Uani 1 1 d . .
N3 N 0.2461(5) -0.0006(3) 0.54135(17) 0.0457(9) Uani 1 1 d . .
N4 N 0.2389(5) -0.0564(3) 0.47835(17) 0.0465(9) Uani 1 1 d . .
N5 N 0.2059(5) -0.0973(3) 0.32068(16) 0.0403(8) Uani 1 1 d . .
N6 N 0.2292(5) -0.0790(2) 0.25065(16) 0.0403(8) Uani 1 1 d . .
N7 N 0.3001(5) 0.0313(3) 0.24077(17) 0.0437(8) Uani 1 1 d . .
N8 N 0.3246(5) 0.0841(3) 0.30465(16) 0.0434(9) Uani 1 1 d . .
Si1 Si 0.28820(18) 0.23638(9) 0.59400(6) 0.0411(3) Uani 1 1 d . .
Si2 Si 0.15362(18) -0.18344(9) 0.17753(6) 0.0444(3) Uani 1 1 d . .

loop_
_atom_site_aniso_label
_atom_site_aniso_U_11
_atom_site_aniso_U_22
_atom_site_aniso_U_33
_atom_site_aniso_U_23
_atom_site_aniso_U_13
_atom_site_aniso_U_12
C1 0.034(3) 0.031(2) 0.053(2) -0.0021(17) 0.0086(19) -0.0008(18)
C2 0.030(2) 0.032(2) 0.052(2) 0.0003(18) 0.0051(18) 0.0040(19)
C3 0.053(3) 0.037(2) 0.057(2) -0.0012(19) 0.010(2) 0.004(2)
C4 0.035(3) 0.038(2) 0.060(2) -0.0009(19) 0.009(2) -0.0006(19)
C5 0.047(3) 0.036(2) 0.067(3) 0.0003(19) 0.019(2) -0.003(2)
C6 0.055(3) 0.038(2) 0.051(2) -0.0016(18) 0.009(2) -0.011(2)
C7 0.054(3) 0.035(2) 0.064(2) -0.0041(19) 0.013(2) -0.004(2)
C8 0.053(3) 0.049(2) 0.063(3) -0.008(2) 0.013(2) -0.002(2)
N1 0.042(2) 0.0339(18) 0.052(2) -0.0017(15) 0.0113(17) 0.0010(16)
N2 0.044(2) 0.0285(17) 0.051(2) -0.0003(14) 0.0134(17) 0.0038(15)
N3 0.051(2) 0.0345(17) 0.0533(19) -0.0014(15) 0.0128(17) 0.0025(17)
N4 0.051(3) 0.0389(18) 0.0513(19) -0.0015(16) 0.0124(17) 0.0019(17)
N5 0.042(2) 0.0336(17) 0.0463(19) -0.0033(14) 0.0118(16) -0.0001(16)
N6 0.041(2) 0.0317(17) 0.051(2) -0.0020(14) 0.0131(16) 0.0001(15)
N7 0.043(2) 0.0374(18) 0.0510(19) -0.0002(15) 0.0079(17) -0.0018(16)
N8 0.043(2) 0.0394(18) 0.049(2) 0.0014(16) 0.0107(17) 0.0000(16)
Si1 0.0394(7) 0.0326(6) 0.0529(7) -0.0023(5) 0.0116(5) 0.0010(5)
Si2 0.0439(8) 0.0359(6) 0.0551(7) -0.0048(5) 0.0124(6) -0.0041(6)

loop_
_atom_type_symbol
_atom_type_description
_atom_type_scat_dispersion_real
_atom_type_scat_dispersion_imag
_atom_type_scat_source
C C 0.0033 0.0016 'International Tables Vol C Tables 4.2.6.8 and 6.1.1.4'
H H 0.0000 0.0000 'International Tables Vol C Tables 4.2.6.8 and 6.1.1.4'
N N 0.0061 0.0033 'International Tables Vol C Tables 4.2.6.8 and 6.1.1.4'
Si Si 0.0817 0.0704 'International Tables Vol C Tables 4.2.6.8 and 6.1.1.4'

loop_
_geom_angle_atom_site_label_1
_geom_angle_atom_site_label_2
_geom_angle_atom_site_label_3
_geom_angle
N1 C1 N4 112.2(3)
N1 C1 C2 123.4(3)
N4 C1 C2 124.4(3)
N5 C2 N8 113.0(3)
N5 C2 C1 123.2(3)
N8 C2 C1 123.8(3)
Si1 C3 H3A 109.5
Si1 C3 H3B 109.5
H3A C3 H3B 109.5
Si1 C3 H3C 109.5
H3A C3 H3C 109.5
H3B C3 H3C 109.5
Si1 C4 H4A 109.5
Si1 C4 H4B 109.5
H4A C4 H4B 109.5
Si1 C4 H4C 109.5
H4A C4 H4C 109.5
H4B C4 H4C 109.5
Si1 C5 H5A 109.5
Si1 C5 H5B 109.5
H5A C5 H5B 109.5
Si1 C5 H5C 109.5
H5A C5 H5C 109.5
H5B C5 H5C 109.5
Si2 C6 H6A 109.5
Si2 C6 H6B 109.5
H6A C6 H6B 109.5
Si2 C6 H6C 109.5
H6A C6 H6C 109.5
H6B C6 H6C 109.5
Si2 C7 H7A 109.5
Si2 C7 H7B 109.5
H7A C7 H7B 109.5
Si2 C7 H7C 109.5
H7A C7 H7C 109.5
H7B C7 H7C 109.5
Si2 C8 H8A 109.5
Si2 C8 H8B 109.5
H8A C8 H8B 109.5
Si2 C8 H8C 109.5
H8A C8 H8C 109.5
H8B C8 H8C 109.5
C1 N1 N2 103.0(3)
N1 N2 N3 111.9(3)
N1 N2 Si1 121.8(2)
N3 N2 Si1 126.0(2)
N4 N3 N2 106.5(3)
N3 N4 C1 106.4(3)
C2 N5 N6 102.9(3)
N5 N6 N7 111.1(3)
N5 N6 Si2 124.3(2)
N7 N6 Si2 124.3(2)
N8 N7 N6 107.3(3)
N7 N8 C2 105.7(3)
N2 Si1 C4 104.41(16)
N2 Si1 C3 104.93(18)
C4 Si1 C3 112.67(18)
N2 Si1 C5 104.83(16)
C4 Si1 C5 115.1(2)
C3 Si1 C5 113.51(19)
N6 Si2 C8 105.97(17)
N6 Si2 C6 104.09(16)
C8 Si2 C6 114.0(2)
N6 Si2 C7 104.03(17)
C8 Si2 C7 113.04(19)
C6 Si2 C7 114.4(2)

loop_
_geom_bond_atom_site_label_1
_geom_bond_atom_site_label_2
_geom_bond_distance
C1 N1 1.331(4)
C1 N4 1.350(4)
C1 C2 1.456(5)
C2 N5 1.325(4)
C2 N8 1.356(4)
C3 Si1 1.844(4)
C3 H3A 0.9800
C3 H3B 0.9800
C3 H3C 0.9800
C4 Si1 1.836(4)
C4 H4A 0.9800
C4 H4B 0.9800
C4 H4C 0.9800
C5 Si1 1.851(4)
C5 H5A 0.9800
C5 H5B 0.9800
C5 H5C 0.9800
C6 Si2 1.837(5)
C6 H6A 0.9800
C6 H6B 0.9800
C6 H6C 0.9800
C7 Si2 1.855(4)
C7 H7A 0.9800
C7 H7B 0.9800
C7 H7C 0.9800
C8 Si2 1.836(4)
C8 H8A 0.9800
C8 H8B 0.9800
C8 H8C 0.9800
N1 N2 1.341(4)
N2 N3 1.347(4)
N2 Si1 1.826(3)
N3 N4 1.326(4)
N5 N6 1.351(4)
N6 N7 1.357(4)
N6 Si2 1.828(3)
N7 N8 1.322(4)

loop_
_geom_torsion_atom_site_label_1
_geom_torsion_atom_site_label_2
_geom_torsion_atom_site_label_3
_geom_torsion_atom_site_label_4
_geom_torsion
N1 C1 C2 N5 -167.2(4)
N4 C1 C2 N5 12.7(6)
N1 C1 C2 N8 12.4(6)
N4 C1 C2 N8 -167.7(4)
N4 C1 N1 N2 0.0(4)
C2 C1 N1 N2 179.9(4)
C1 N1 N2 N3 -0.6(4)
C1 N1 N2 Si1 -175.6(3)
N1 N2 N3 N4 1.0(4)
Si1 N2 N3 N4 175.8(3)
N2 N3 N4 C1 -1.0(4)
N1 C1 N4 N3 0.6(4)
C2 C1 N4 N3 -179.3(4)
N8 C2 N5 N6 -0.3(4)
C1 C2 N5 N6 179.4(3)
C2 N5 N6 N7 -0.2(4)
C2 N5 N6 Si2 -174.7(3)
N5 N6 N7 N8 0.7(4)
Si2 N6 N7 N8 175.1(3)
N6 N7 N8 C2 -0.8(4)
N5 C2 N8 N7 0.7(4)
C1 C2 N8 N7 -178.9(4)
N1 N2 Si1 C4 -173.4(3)
N3 N2 Si1 C4 12.3(4)
N1 N2 Si1 C3 67.9(3)
N3 N2 Si1 C3 -106.4(3)
N1 N2 Si1 C5 -52.0(3)
N3 N2 Si1 C5 133.8(3)
N5 N6 Si2 C8 -147.4(3)
N7 N6 Si2 C8 38.9(4)
N5 N6 Si2 C6 92.1(3)
N7 N6 Si2 C6 -81.6(3)
N5 N6 Si2 C7 -28.0(3)
N7 N6 Si2 C7 158.3(3)
